data_3000565
loop_
_publ_author_name
'N\'enert, Gwilherm'

_publ_section_title
;
 In-situ self-generated atmosphere synthesis and structure determination
 of MgSi(F,OH)6&#x00B7;2H2O
;
_journal_name_full 'To be published'
_chemical_formula_sum 'F3 H7 Mg O5 Si'
_chemical_name_common MgSi(F,OH)6.2H2O
_space_group_name_Hall '-P 2ybc'
_space_group_name_H-M_alt 'P 1 21/c 1'
_cell_angle_alpha 90.000000
_cell_angle_beta 91.7077(2)
_cell_angle_gamma 90.000000
_cell_length_a 4.9730(7)
_cell_length_b 5.1637(7)
_cell_length_c 10.44100(10)
_cell_volume 268.00(5)
_cod_database_code 3000565
_cod_hold_until_date 2024-10-01
_cod_depositor_requested_release_date 2024-10-01

loop_
_atom_site_label
_atom_site_fract_x
_atom_site_fract_y
_atom_site_fract_z
? ? ? ?
